data_4066631
loop_
_publ_author_name
'Chen, Dafa'
'Zhang, Xi'
'Xu, Shansheng'
'Song, Haibin'
'Wang, Baiquan'

_publ_section_title
;
 Pyridyl-Substituted Indenyl Ruthenium Complexes: Synthesis, Structures,
 and Reactivities
;
_journal_issue 15
_journal_name_full Organometallics
_journal_page_first 3418
_journal_paper_doi 10.1021/om100556y
_journal_volume 29
_journal_year 2010
_chemical_formula_sum 'C32 H20 N2 O4 Ru2'
_chemical_formula_weight 698.64
_chemical_name_systematic
; 
 ? 
;
_space_group_IT_number 14
_symmetry_cell_setting monoclinic
_symmetry_space_group_name_Hall '-P 2yn'
_symmetry_space_group_name_H-M 'P 1 21/n 1'
_atom_sites_solution_hydrogens geom
_atom_sites_solution_primary direct
_atom_sites_solution_secondary difmap
_audit_creation_method SHELXL-97
_cell_angle_alpha 90.00
_cell_angle_beta 94.397(3)
_cell_angle_gamma 90.00
_cell_formula_units_Z 4
_cell_length_a 9.7603(13)
_cell_length_b 17.940(3)
_cell_length_c 15.399(2)
_cell_measurement_reflns_used 3012
_cell_measurement_temperature 294(2)
_cell_measurement_theta_max 23.23
_cell_measurement_theta_min 2.63
_cell_volume 2688.4(7)
_computing_cell_refinement 'Bruker SMART'
_computing_data_collection 'Bruker SMART'
_computing_data_reduction 'Bruker SAINT'
_computing_molecular_graphics 'Bruker SHELXTL'
_computing_publication_material 'Bruker SHELXTL'
_computing_structure_refinement 'SHELXL-97 (Sheldrick, 1997)'
_computing_structure_solution 'SHELXS-97 (Sheldrick, 1990)'
_diffrn_ambient_temperature 294(2)
_diffrn_measured_fraction_theta_full 0.994
_diffrn_measured_fraction_theta_max 0.994
_diffrn_measurement_device_type 'CCD area detector'
_diffrn_measurement_method 'phi and omega scans'
_diffrn_radiation_monochromator graphite
_diffrn_radiation_source 'fine-focus sealed tube'
_diffrn_radiation_type MoK\a
_diffrn_radiation_wavelength 0.71073
_diffrn_reflns_av_R_equivalents 0.0609
_diffrn_reflns_av_sigmaI/netI 0.0824
_diffrn_reflns_limit_h_max 12
_diffrn_reflns_limit_h_min -11
_diffrn_reflns_limit_k_max 22
_diffrn_reflns_limit_k_min -21
_diffrn_reflns_limit_l_max 19
_diffrn_reflns_limit_l_min -17
_diffrn_reflns_number 14997
_diffrn_reflns_theta_full 26.46
_diffrn_reflns_theta_max 26.46
_diffrn_reflns_theta_min 1.75
_exptl_absorpt_coefficient_mu 1.165
_exptl_absorpt_correction_T_max 1.000000
_exptl_absorpt_correction_T_min 0.632358
_exptl_absorpt_correction_type multi-scan
_exptl_absorpt_process_details SADABS
_exptl_crystal_colour orange
_exptl_crystal_density_diffrn 1.726
_exptl_crystal_density_meas ?
_exptl_crystal_density_method 'not measured'
_exptl_crystal_description block
_exptl_crystal_F_000 1384
_exptl_crystal_size_max 0.14
_exptl_crystal_size_mid 0.10
_exptl_crystal_size_min 0.10
_refine_diff_density_max 1.375
_refine_diff_density_min -0.454
_refine_diff_density_rms 0.112
_refine_ls_extinction_method none
_refine_ls_goodness_of_fit_ref 0.990
_refine_ls_hydrogen_treatment constr
_refine_ls_matrix_type full
_refine_ls_number_parameters 361
_refine_ls_number_reflns 5522
_refine_ls_number_restraints 0
_refine_ls_restrained_S_all 0.990
_refine_ls_R_factor_all 0.0913
_refine_ls_R_factor_gt 0.0407
_refine_ls_shift/su_max 0.002
_refine_ls_shift/su_mean 0.000
_refine_ls_structure_factor_coef Fsqd
_refine_ls_weighting_details 'calc w=1/[\s^2^(Fo^2^)+(0.0310P)^2^+0.8216P] where P=(Fo^2^+2Fc^2^)/3'
_refine_ls_weighting_scheme calc
_refine_ls_wR_factor_gt 0.0731
_refine_ls_wR_factor_ref 0.0880
_reflns_number_gt 3390
_reflns_number_total 5522
_reflns_threshold_expression >2sigma(I)
_cod_data_source_file om100556y_si_001.cif
_cod_data_source_block 060310c
_cod_depositor_comments
;
The following automatic conversions were performed:

'_symmetry_cell_setting' value 'Monoclinic' changed to 'monoclinic'
according to /home/saulius/struct/CIF-dictionaries/cif_core.dic
dictionary named 'cif_core.dic' version 2.4.1 from
2010-06-29.

'_exptl_absorpt_correction_type' value 'MULTI-SCAN'
changed to 'multi-scan' according to
/home/saulius/struct/CIF-dictionaries/cif_core.dic dictionary named
'cif_core.dic' version 2.4.1 from 2010-06-29.

Automatic conversion script
Id: cif_fix_values 1715 2011-07-08 13:25:40Z adriana 

The following automatic conversions were performed:

'_exptl_crystal_density_meas' value 'NONE' was changed to '?' - the
value is perceived as not measured.

Automatic conversion script
Id: cif_fix_values 3008 2015-01-20 13:52:24Z robertas 
;
_cod_original_cell_volume 2688.3(6)
_cod_original_sg_symbol_H-M P2(1)/n
_cod_database_code 4066631

loop_
_symmetry_equiv_pos_as_xyz
'x, y, z'
'-x+1/2, y+1/2, -z+1/2'
'-x, -y, -z'
'x-1/2, -y-1/2, z-1/2'

loop_
_atom_site_label
_atom_site_type_symbol
_atom_site_fract_x
_atom_site_fract_y
_atom_site_fract_z
_atom_site_U_iso_or_equiv
_atom_site_adp_type
_atom_site_occupancy
_atom_site_symmetry_multiplicity
_atom_site_calc_flag
_atom_site_refinement_flags
Ru1 Ru 0.18896(4) 0.14432(2) 0.03943(3) 0.03294(12) Uani 1 1 d .
Ru2 Ru 0.11270(4) 0.19143(2) 0.20397(3) 0.03239(12) Uani 1 1 d .
O1 O 0.2669(4) 0.3035(2) 0.0085(2) 0.0487(10) Uani 1 1 d .
O2 O -0.0849(4) 0.1700(3) -0.0576(3) 0.0730(13) Uani 1 1 d .
O3 O -0.0822(4) 0.0640(2) 0.1736(3) 0.0705(13) Uani 1 1 d .
O4 O -0.0276(5) 0.2072(3) 0.3695(3) 0.0843(15) Uani 1 1 d .
N1 N 0.3100(4) 0.1367(2) 0.2604(3) 0.0372(10) Uani 1 1 d .
N2 N 0.2220(4) 0.2983(2) 0.2017(2) 0.0352(10) Uani 1 1 d .
C1 C 0.2341(5) 0.2429(3) 0.0244(3) 0.0398(13) Uani 1 1 d .
C2 C 0.0189(6) 0.1606(3) -0.0205(4) 0.0477(14) Uani 1 1 d .
C3 C -0.0013(6) 0.1107(3) 0.1833(3) 0.0420(13) Uani 1 1 d .
C4 C 0.0366(6) 0.2045(3) 0.3112(4) 0.0447(14) Uani 1 1 d .
C5 C 0.3537(6) 0.1514(3) 0.3429(3) 0.0474(14) Uani 1 1 d .
H5A H 0.2890 0.1663 0.3807 0.057 Uiso 1 1 calc R
C6 C 0.4884(6) 0.1459(3) 0.3755(4) 0.0528(15) Uani 1 1 d .
H6A H 0.5134 0.1558 0.4338 0.063 Uiso 1 1 calc R
C7 C 0.5852(6) 0.1253(3) 0.3197(4) 0.0559(16) Uani 1 1 d .
H7A H 0.6782 0.1247 0.3381 0.067 Uiso 1 1 calc R
C8 C 0.5409(6) 0.1057(3) 0.2364(4) 0.0502(15) Uani 1 1 d .
H8A H 0.6043 0.0892 0.1986 0.060 Uiso 1 1 calc R
C9 C 0.4040(5) 0.1100(3) 0.2076(3) 0.0376(12) Uani 1 1 d .
C10 C 0.3517(5) 0.0830(3) 0.1204(3) 0.0362(12) Uani 1 1 d .
C11 C 0.4101(5) 0.0921(3) 0.0380(3) 0.0391(13) Uani 1 1 d .
C12 C 0.5286(5) 0.1293(3) 0.0122(4) 0.0515(15) Uani 1 1 d .
H12A H 0.5860 0.1551 0.0528 0.062 Uiso 1 1 calc R
C13 C 0.5564(6) 0.1267(3) -0.0718(4) 0.0601(17) Uani 1 1 d .
H13A H 0.6365 0.1491 -0.0880 0.072 Uiso 1 1 calc R
C14 C 0.4696(7) 0.0915(3) -0.1360(4) 0.0585(17) Uani 1 1 d .
H14A H 0.4929 0.0912 -0.1935 0.070 Uiso 1 1 calc R
C15 C 0.3515(6) 0.0577(3) -0.1152(3) 0.0498(15) Uani 1 1 d .
H15A H 0.2917 0.0367 -0.1584 0.060 Uiso 1 1 calc R
C16 C 0.3210(5) 0.0551(3) -0.0270(3) 0.0348(12) Uani 1 1 d .
C17 C 0.2128(5) 0.0200(3) 0.0168(3) 0.0390(12) Uani 1 1 d .
H17A H 0.1421 -0.0132 -0.0101 0.047 Uiso 1 1 calc R
C18 C 0.2365(5) 0.0340(3) 0.1056(3) 0.0365(12) Uani 1 1 d .
H18A H 0.1845 0.0121 0.1512 0.044 Uiso 1 1 calc R
C19 C 0.3528(6) 0.3124(3) 0.2270(3) 0.0466(14) Uani 1 1 d .
H19A H 0.4069 0.2735 0.2503 0.056 Uiso 1 1 calc R
C20 C 0.4128(6) 0.3819(4) 0.2207(4) 0.0571(17) Uani 1 1 d .
H20A H 0.5052 0.3893 0.2380 0.069 Uiso 1 1 calc R
C21 C 0.3328(6) 0.4393(3) 0.1882(4) 0.0553(16) Uani 1 1 d .
H21A H 0.3705 0.4866 0.1839 0.066 Uiso 1 1 calc R
C22 C 0.1962(6) 0.4274(3) 0.1618(3) 0.0471(14) Uani 1 1 d .
H22A H 0.1408 0.4665 0.1403 0.057 Uiso 1 1 calc R
C23 C 0.1428(5) 0.3551(3) 0.1681(3) 0.0372(12) Uani 1 1 d .
C24 C 0.0015(5) 0.3337(3) 0.1413(3) 0.0342(12) Uani 1 1 d .
C25 C -0.1170(6) 0.3758(3) 0.1025(3) 0.0414(14) Uani 1 1 d .
C26 C -0.1368(6) 0.4494(3) 0.0747(4) 0.0543(16) Uani 1 1 d .
H26A H -0.0650 0.4836 0.0807 0.065 Uiso 1 1 calc R
C27 C -0.2654(8) 0.4708(4) 0.0380(4) 0.072(2) Uani 1 1 d .
H27A H -0.2789 0.5199 0.0197 0.087 Uiso 1 1 calc R
C28 C -0.3716(7) 0.4220(4) 0.0280(4) 0.0702(19) Uani 1 1 d .
H28A H -0.4565 0.4377 0.0031 0.084 Uiso 1 1 calc R
C29 C -0.3538(6) 0.3489(3) 0.0549(4) 0.0586(16) Uani 1 1 d .
H29A H -0.4262 0.3152 0.0479 0.070 Uiso 1 1 calc R
C30 C -0.2280(6) 0.3264(3) 0.0920(3) 0.0414(13) Uani 1 1 d .
C31 C -0.1828(5) 0.2508(3) 0.1254(3) 0.0448(14) Uani 1 1 d .
H31A H -0.1962 0.2134 0.0801 0.054 Uiso 1 1 calc R
H31B H -0.2333 0.2362 0.1746 0.054 Uiso 1 1 calc R
C32 C -0.0323(5) 0.2609(3) 0.1526(3) 0.0335(12) Uani 1 1 d .

loop_
_atom_site_aniso_label
_atom_site_aniso_U_11
_atom_site_aniso_U_22
_atom_site_aniso_U_33
_atom_site_aniso_U_23
_atom_site_aniso_U_13
_atom_site_aniso_U_12
Ru1 0.0345(2) 0.0353(2) 0.0286(2) -0.00178(19) -0.00001(17) 0.0016(2)
Ru2 0.0348(2) 0.0328(2) 0.0296(2) -0.00272(19) 0.00213(17) -0.0018(2)
O1 0.054(2) 0.046(2) 0.047(2) 0.003(2) 0.0109(19) -0.004(2)
O2 0.051(3) 0.097(4) 0.067(3) 0.006(3) -0.020(2) -0.002(3)
O3 0.065(3) 0.052(3) 0.094(4) -0.014(2) 0.009(2) -0.023(2)
O4 0.097(4) 0.104(4) 0.057(3) -0.005(3) 0.036(3) -0.003(3)
N1 0.044(3) 0.037(2) 0.030(2) -0.004(2) -0.003(2) 0.000(2)
N2 0.041(3) 0.036(2) 0.029(2) -0.005(2) 0.0046(19) -0.003(2)
C1 0.036(3) 0.056(4) 0.027(3) 0.002(3) 0.003(2) 0.003(3)
C2 0.053(4) 0.051(4) 0.038(3) 0.001(3) 0.000(3) -0.004(3)
C3 0.048(4) 0.034(3) 0.044(3) 0.000(3) 0.004(3) 0.004(3)
C4 0.052(4) 0.039(3) 0.043(3) -0.005(3) 0.002(3) -0.002(3)
C5 0.058(4) 0.045(3) 0.039(3) -0.003(3) -0.004(3) -0.005(3)
C6 0.059(4) 0.055(4) 0.041(3) -0.001(3) -0.017(3) -0.007(3)
C7 0.047(4) 0.058(4) 0.060(4) 0.006(3) -0.020(3) 0.002(3)
C8 0.044(4) 0.049(4) 0.055(4) -0.002(3) -0.008(3) 0.009(3)
C9 0.042(3) 0.032(3) 0.037(3) 0.004(2) -0.012(2) 0.004(3)
C10 0.036(3) 0.034(3) 0.039(3) -0.001(2) -0.001(2) 0.009(2)
C11 0.030(3) 0.036(3) 0.052(3) 0.004(3) 0.005(2) 0.007(2)
C12 0.037(3) 0.041(3) 0.076(5) 0.005(3) 0.001(3) 0.002(3)
C13 0.055(4) 0.056(4) 0.072(5) 0.012(4) 0.023(4) 0.003(3)
C14 0.070(4) 0.060(4) 0.049(4) 0.005(3) 0.029(3) 0.007(4)
C15 0.064(4) 0.045(3) 0.040(3) -0.005(3) 0.006(3) 0.013(3)
C16 0.038(3) 0.030(3) 0.037(3) -0.004(2) 0.006(2) 0.007(2)
C17 0.041(3) 0.035(3) 0.039(3) -0.007(3) -0.005(2) 0.002(3)
C18 0.041(3) 0.031(3) 0.038(3) 0.000(2) 0.006(2) 0.001(3)
C19 0.045(3) 0.059(4) 0.035(3) 0.001(3) -0.004(2) -0.007(3)
C20 0.053(4) 0.072(4) 0.047(4) -0.008(3) 0.007(3) -0.032(4)
C21 0.067(4) 0.043(4) 0.057(4) -0.008(3) 0.011(3) -0.021(3)
C22 0.057(4) 0.037(3) 0.048(4) -0.005(3) 0.006(3) -0.001(3)
C23 0.049(3) 0.035(3) 0.029(3) -0.006(2) 0.016(2) -0.004(3)
C24 0.037(3) 0.035(3) 0.032(3) -0.002(2) 0.010(2) 0.008(2)
C25 0.049(4) 0.042(3) 0.034(3) -0.002(3) 0.014(3) 0.013(3)
C26 0.064(4) 0.045(4) 0.054(4) 0.000(3) 0.005(3) 0.003(3)
C27 0.090(6) 0.046(4) 0.080(5) 0.014(4) 0.001(4) 0.027(4)
C28 0.056(4) 0.080(5) 0.073(5) 0.004(4) -0.003(4) 0.028(4)
C29 0.049(4) 0.061(4) 0.066(4) 0.004(3) 0.005(3) 0.011(3)
C30 0.044(3) 0.049(3) 0.033(3) -0.001(3) 0.007(2) 0.010(3)
C31 0.040(3) 0.049(3) 0.046(3) -0.001(3) 0.005(3) 0.003(3)
C32 0.032(3) 0.038(3) 0.030(3) -0.005(2) 0.002(2) 0.002(3)

loop_
_atom_type_symbol
_atom_type_description
_atom_type_scat_dispersion_real
_atom_type_scat_dispersion_imag
_atom_type_scat_source
C C 0.0033 0.0016 'International Tables Vol C Tables 4.2.6.8 and 6.1.1.4'
H H 0.0000 0.0000 'International Tables Vol C Tables 4.2.6.8 and 6.1.1.4'
N N 0.0061 0.0033 'International Tables Vol C Tables 4.2.6.8 and 6.1.1.4'
O O 0.0106 0.0060 'International Tables Vol C Tables 4.2.6.8 and 6.1.1.4'
Ru Ru -1.2594 0.8363 'International Tables Vol C Tables 4.2.6.8 and 6.1.1.4'

loop_
_geom_angle_atom_site_label_1
_geom_angle_atom_site_label_2
_geom_angle_atom_site_label_3
_geom_angle
C1 Ru1 C2 90.0(2)
C1 Ru1 C10 112.1(2)
C2 Ru1 C10 157.6(2)
C1 Ru1 C18 148.8(2)
C2 Ru1 C18 120.4(2)
C10 Ru1 C18 37.17(16)
C1 Ru1 C17 153.53(19)
C2 Ru1 C17 100.1(2)
C10 Ru1 C17 61.63(18)
C18 Ru1 C17 35.78(16)
C1 Ru1 C16 117.18(19)
C2 Ru1 C16 113.0(2)
C10 Ru1 C16 60.97(17)
C18 Ru1 C16 59.79(17)
C17 Ru1 C16 36.40(16)
C1 Ru1 C11 98.78(19)
C2 Ru1 C11 147.4(2)
C10 Ru1 C11 36.44(16)
C18 Ru1 C11 59.90(17)
C17 Ru1 C11 60.20(18)
C16 Ru1 C11 35.65(16)
C1 Ru1 Ru2 84.69(15)
C2 Ru1 Ru2 96.39(17)
C10 Ru1 Ru2 82.63(12)
C18 Ru1 Ru2 85.21(12)
C17 Ru1 Ru2 117.92(12)
C16 Ru1 Ru2 142.10(12)
C11 Ru1 Ru2 115.60(13)
C3 Ru2 C4 88.6(2)
C3 Ru2 C32 91.2(2)
C4 Ru2 C32 87.4(2)
C3 Ru2 N2 166.7(2)
C4 Ru2 N2 97.51(18)
C32 Ru2 N2 77.31(18)
C3 Ru2 N1 102.09(19)
C4 Ru2 N1 95.63(19)
C32 Ru2 N1 166.39(17)
N2 Ru2 N1 89.13(15)
C3 Ru2 Ru1 78.87(16)
C4 Ru2 Ru1 167.44(16)
C32 Ru2 Ru1 93.38(13)
N2 Ru2 Ru1 94.89(9)
N1 Ru2 Ru1 86.57(10)
C5 N1 C9 117.2(4)
C5 N1 Ru2 118.5(3)
C9 N1 Ru2 120.9(3)
C19 N2 C23 118.3(4)
C19 N2 Ru2 128.2(4)
C23 N2 Ru2 113.5(3)
O1 C1 Ru1 174.4(4)
O2 C2 Ru1 179.4(6)
O3 C3 Ru2 173.6(5)
O4 C4 Ru2 168.9(5)
N1 C5 C6 124.1(5)
N1 C5 H5A 118.0
C6 C5 H5A 118.0
C5 C6 C7 118.4(5)
C5 C6 H6A 120.8
C7 C6 H6A 120.8
C8 C7 C6 118.1(6)
C8 C7 H7A 120.9
C6 C7 H7A 120.9
C7 C8 C9 121.1(5)
C7 C8 H8A 119.5
C9 C8 H8A 119.5
N1 C9 C8 120.7(5)
N1 C9 C10 117.1(4)
C8 C9 C10 122.1(5)
C18 C10 C11 106.8(4)
C18 C10 C9 123.9(4)
C11 C10 C9 129.0(5)
C18 C10 Ru1 72.4(3)
C11 C10 Ru1 76.4(3)
C9 C10 Ru1 121.7(3)
C12 C11 C16 119.0(5)
C12 C11 C10 133.4(5)
C16 C11 C10 107.6(4)
C12 C11 Ru1 125.6(3)
C16 C11 Ru1 71.6(3)
C10 C11 Ru1 67.1(2)
C13 C12 C11 118.9(6)
C13 C12 H12A 120.6
C11 C12 H12A 120.6
C12 C13 C14 122.6(6)
C12 C13 H13A 118.7
C14 C13 H13A 118.7
C15 C14 C13 120.7(6)
C15 C14 H14A 119.6
C13 C14 H14A 119.6
C14 C15 C16 119.0(5)
C14 C15 H15A 120.5
C16 C15 H15A 120.5
C15 C16 C11 119.6(5)
C15 C16 C17 132.9(5)
C11 C16 C17 107.5(4)
C15 C16 Ru1 124.2(3)
C11 C16 Ru1 72.8(3)
C17 C16 Ru1 69.3(3)
C18 C17 C16 108.0(4)
C18 C17 Ru1 71.5(3)
C16 C17 Ru1 74.3(3)
C18 C17 H17A 125.8
C16 C17 H17A 125.8
Ru1 C17 H17A 125.8
C17 C18 C10 109.7(4)
C17 C18 Ru1 72.7(3)
C10 C18 Ru1 70.5(3)
C17 C18 H18A 125.1
C10 C18 H18A 125.1
Ru1 C18 H18A 125.1
N2 C19 C20 123.6(6)
N2 C19 H19A 118.2
C20 C19 H19A 118.2
C21 C20 C19 118.1(6)
C21 C20 H20A 120.9
C19 C20 H20A 120.9
C20 C21 C22 120.4(5)
C20 C21 H21A 119.8
C22 C21 H21A 119.8
C21 C22 C23 118.5(6)
C21 C22 H22A 120.8
C23 C22 H22A 120.8
N2 C23 C22 121.1(5)
N2 C23 C24 114.0(4)
C22 C23 C24 124.8(5)
C32 C24 C23 116.7(5)
C32 C24 C25 110.7(5)
C23 C24 C25 132.6(5)
C26 C25 C30 118.4(5)
C26 C25 C24 134.1(5)
C30 C25 C24 107.5(4)
C27 C26 C25 119.0(6)
C27 C26 H26A 120.5
C25 C26 H26A 120.5
C28 C27 C26 121.7(6)
C28 C27 H27A 119.2
C26 C27 H27A 119.2
C27 C28 C29 120.1(6)
C27 C28 H28A 120.0
C29 C28 H28A 120.0
C30 C29 C28 119.4(6)
C30 C29 H29A 120.3
C28 C29 H29A 120.3
C29 C30 C25 121.5(5)
C29 C30 C31 129.5(5)
C25 C30 C31 109.1(5)
C30 C31 C32 104.0(4)
C30 C31 H31A 111.0
C32 C31 H31A 111.0
C30 C31 H31B 111.0
C32 C31 H31B 111.0
H31A C31 H31B 109.0
C24 C32 C31 108.6(5)
C24 C32 Ru2 118.4(4)
C31 C32 Ru2 132.8(4)

loop_
_geom_bond_atom_site_label_1
_geom_bond_atom_site_label_2
_geom_bond_distance
Ru1 C1 1.842(6)
Ru1 C2 1.859(6)
Ru1 C10 2.233(5)
Ru1 C18 2.258(5)
Ru1 C17 2.272(5)
Ru1 C16 2.340(4)
Ru1 C11 2.355(5)
Ru1 Ru2 2.8243(6)
Ru2 C3 1.839(6)
Ru2 C4 1.876(6)
Ru2 C32 2.002(5)
Ru2 N2 2.195(4)
Ru2 N1 2.275(4)
O1 C1 1.163(6)
O2 C2 1.138(6)
O3 C3 1.152(6)
O4 C4 1.135(6)
N1 C5 1.335(6)
N1 C9 1.359(6)
N2 C19 1.330(6)
N2 C23 1.358(6)
C5 C6 1.374(7)
C5 H5A 0.9300
C6 C7 1.375(7)
C6 H6A 0.9300
C7 C8 1.367(7)
C7 H7A 0.9300
C8 C9 1.377(7)
C8 H8A 0.9300
C9 C10 1.482(7)
C10 C18 1.431(6)
C10 C11 1.439(6)
C11 C12 1.418(7)
C11 C16 1.437(7)
C12 C13 1.343(8)
C12 H12A 0.9300
C13 C14 1.402(8)
C13 H13A 0.9300
C14 C15 1.362(7)
C14 H14A 0.9300
C15 C16 1.413(6)
C15 H15A 0.9300
C16 C17 1.442(6)
C17 C18 1.392(6)
C17 H17A 0.9800
C18 H18A 0.9800
C19 C20 1.384(7)
C19 H19A 0.9300
C20 C21 1.363(8)
C20 H20A 0.9300
C21 C22 1.380(7)
C21 H21A 0.9300
C22 C23 1.405(6)
C22 H22A 0.9300
C23 C24 1.460(7)
C24 C32 1.362(6)
C24 C25 1.470(7)
C25 C26 1.397(7)
C25 C30 1.398(7)
C26 C27 1.391(8)
C26 H26A 0.9300
C27 C28 1.357(8)
C27 H27A 0.9300
C28 C29 1.382(8)
C28 H28A 0.9300
C29 C30 1.375(7)
C29 H29A 0.9300
C30 C31 1.504(7)
C31 C32 1.507(6)
C31 H31A 0.9700
C31 H31B 0.9700

loop_
_geom_torsion_atom_site_label_1
_geom_torsion_atom_site_label_2
_geom_torsion_atom_site_label_3
_geom_torsion_atom_site_label_4
_geom_torsion
C1 Ru1 Ru2 C3 152.2(2)
C2 Ru1 Ru2 C3 62.8(2)
C10 Ru1 Ru2 C3 -94.6(2)
C18 Ru1 Ru2 C3 -57.3(2)
C17 Ru1 Ru2 C3 -42.3(2)
C16 Ru1 Ru2 C3 -79.0(3)
C11 Ru1 Ru2 C3 -110.6(2)
C1 Ru1 Ru2 C4 154.7(8)
C2 Ru1 Ru2 C4 65.3(8)
C10 Ru1 Ru2 C4 -92.1(8)
C18 Ru1 Ru2 C4 -54.8(8)
C17 Ru1 Ru2 C4 -39.8(8)
C16 Ru1 Ru2 C4 -76.4(8)
C11 Ru1 Ru2 C4 -108.1(8)
C1 Ru1 Ru2 C32 61.6(2)
C2 Ru1 Ru2 C32 -27.8(2)
C10 Ru1 Ru2 C32 174.76(19)
C18 Ru1 Ru2 C32 -147.94(19)
C17 Ru1 Ru2 C32 -132.9(2)
C16 Ru1 Ru2 C32 -169.6(2)
C11 Ru1 Ru2 C32 158.80(19)
C1 Ru1 Ru2 N2 -15.94(19)
C2 Ru1 Ru2 N2 -105.4(2)
C10 Ru1 Ru2 N2 97.22(17)
C18 Ru1 Ru2 N2 134.52(17)
C17 Ru1 Ru2 N2 149.57(18)
C16 Ru1 Ru2 N2 112.9(2)
C11 Ru1 Ru2 N2 81.27(17)
C1 Ru1 Ru2 N1 -104.77(19)
C2 Ru1 Ru2 N1 165.8(2)
C10 Ru1 Ru2 N1 8.39(16)
C18 Ru1 Ru2 N1 45.69(16)
C17 Ru1 Ru2 N1 60.74(17)
C16 Ru1 Ru2 N1 24.1(2)
C11 Ru1 Ru2 N1 -7.56(17)
C3 Ru2 N1 C5 -115.2(4)
C4 Ru2 N1 C5 -25.4(4)
C32 Ru2 N1 C5 76.8(8)
N2 Ru2 N1 C5 72.0(4)
Ru1 Ru2 N1 C5 167.0(4)
C3 Ru2 N1 C9 85.9(4)
C4 Ru2 N1 C9 175.6(4)
C32 Ru2 N1 C9 -82.2(8)
N2 Ru2 N1 C9 -86.9(4)
Ru1 Ru2 N1 C9 8.0(3)
C3 Ru2 N2 C19 -148.0(8)
C4 Ru2 N2 C19 95.4(4)
C32 Ru2 N2 C19 -179.0(4)
N1 Ru2 N2 C19 -0.2(4)
Ru1 Ru2 N2 C19 -86.7(4)
C3 Ru2 N2 C23 30.6(9)
C4 Ru2 N2 C23 -86.1(3)
C32 Ru2 N2 C23 -0.5(3)
N1 Ru2 N2 C23 178.4(3)
Ru1 Ru2 N2 C23 91.9(3)
C2 Ru1 C1 O1 -89(5)
C10 Ru1 C1 O1 95(5)
C18 Ru1 C1 O1 103(5)
C17 Ru1 C1 O1 24(5)
C16 Ru1 C1 O1 27(5)
C11 Ru1 C1 O1 59(5)
Ru2 Ru1 C1 O1 175(5)
C1 Ru1 C2 O2 122(63)
C10 Ru1 C2 O2 -68(64)
C18 Ru1 C2 O2 -66(63)
C17 Ru1 C2 O2 -34(63)
C16 Ru1 C2 O2 2(64)
C11 Ru1 C2 O2 15(64)
Ru2 Ru1 C2 O2 -154(100)
C4 Ru2 C3 O3 41(4)
C32 Ru2 C3 O3 -46(4)
N2 Ru2 C3 O3 -76(5)
N1 Ru2 C3 O3 137(4)
Ru1 Ru2 C3 O3 -139(4)
C3 Ru2 C4 O4 -28(3)
C32 Ru2 C4 O4 63(3)
N2 Ru2 C4 O4 140(3)
N1 Ru2 C4 O4 -130(3)
Ru1 Ru2 C4 O4 -31(3)
C9 N1 C5 C6 4.4(8)
Ru2 N1 C5 C6 -155.3(4)
N1 C5 C6 C7 1.3(9)
C5 C6 C7 C8 -5.1(9)
C6 C7 C8 C9 3.3(9)
C5 N1 C9 C8 -6.2(7)
Ru2 N1 C9 C8 153.0(4)
C5 N1 C9 C10 171.0(4)
Ru2 N1 C9 C10 -29.8(6)
C7 C8 C9 N1 2.6(8)
C7 C8 C9 C10 -174.5(5)
N1 C9 C10 C18 -47.2(7)
C8 C9 C10 C18 129.9(6)
N1 C9 C10 C11 140.3(5)
C8 C9 C10 C11 -42.5(8)
N1 C9 C10 Ru1 41.9(6)
C8 C9 C10 Ru1 -140.9(4)
C1 Ru1 C10 C18 173.0(3)
C2 Ru1 C10 C18 2.9(7)
C17 Ru1 C10 C18 -35.5(3)
C16 Ru1 C10 C18 -77.3(3)
C11 Ru1 C10 C18 -112.9(4)
Ru2 Ru1 C10 C18 91.8(3)
C1 Ru1 C10 C11 -74.2(3)
C2 Ru1 C10 C11 115.8(6)
C18 Ru1 C10 C11 112.9(4)
C17 Ru1 C10 C11 77.3(3)
C16 Ru1 C10 C11 35.6(3)
Ru2 Ru1 C10 C11 -155.3(3)
C1 Ru1 C10 C9 53.6(4)
C2 Ru1 C10 C9 -116.5(6)
C18 Ru1 C10 C9 -119.4(5)
C17 Ru1 C10 C9 -154.9(5)
C16 Ru1 C10 C9 163.3(5)
C11 Ru1 C10 C9 127.7(6)
Ru2 Ru1 C10 C9 -27.6(4)
C18 C10 C11 C12 -175.4(5)
C9 C10 C11 C12 -1.9(9)
Ru1 C10 C11 C12 118.1(6)
C18 C10 C11 C16 6.1(5)
C9 C10 C11 C16 179.6(5)
Ru1 C10 C11 C16 -60.4(3)
C18 C10 C11 Ru1 66.5(3)
C9 C10 C11 Ru1 -120.0(5)
C1 Ru1 C11 C12 -12.3(5)
C2 Ru1 C11 C12 91.7(6)
C10 Ru1 C11 C12 -127.9(6)
C18 Ru1 C11 C12 -168.0(6)
C17 Ru1 C11 C12 150.5(6)
C16 Ru1 C11 C12 112.9(6)
Ru2 Ru1 C11 C12 -100.6(5)
C1 Ru1 C11 C16 -125.3(3)
C2 Ru1 C11 C16 -21.3(5)
C10 Ru1 C11 C16 119.1(4)
C18 Ru1 C11 C16 79.1(3)
C17 Ru1 C11 C16 37.5(3)
Ru2 Ru1 C11 C16 146.4(2)
C1 Ru1 C11 C10 115.6(3)
C2 Ru1 C11 C10 -140.4(4)
C18 Ru1 C11 C10 -40.1(3)
C17 Ru1 C11 C10 -81.6(3)
C16 Ru1 C11 C10 -119.1(4)
Ru2 Ru1 C11 C10 27.3(3)
C16 C11 C12 C13 -2.3(7)
C10 C11 C12 C13 179.3(5)
Ru1 C11 C12 C13 -89.6(6)
C11 C12 C13 C14 3.1(8)
C12 C13 C14 C15 -0.2(9)
C13 C14 C15 C16 -3.4(8)
C14 C15 C16 C11 4.0(7)
C14 C15 C16 C17 -174.9(5)
C14 C15 C16 Ru1 92.5(6)
C12 C11 C16 C15 -1.2(7)
C10 C11 C16 C15 177.6(4)
Ru1 C11 C16 C15 120.0(4)
C12 C11 C16 C17 178.0(4)
C10 C11 C16 C17 -3.2(5)
Ru1 C11 C16 C17 -60.9(3)
C12 C11 C16 Ru1 -121.2(4)
C10 C11 C16 Ru1 57.6(3)
C1 Ru1 C16 C15 -49.4(5)
C2 Ru1 C16 C15 53.2(5)
C10 Ru1 C16 C15 -150.9(5)
C18 Ru1 C16 C15 166.1(5)
C17 Ru1 C16 C15 128.5(6)
C11 Ru1 C16 C15 -114.5(6)
Ru2 Ru1 C16 C15 -168.8(3)
C1 Ru1 C16 C11 65.1(3)
C2 Ru1 C16 C11 167.7(3)
C10 Ru1 C16 C11 -36.4(3)
C18 Ru1 C16 C11 -79.4(3)
C17 Ru1 C16 C11 -117.0(4)
Ru2 Ru1 C16 C11 -54.3(4)
C1 Ru1 C16 C17 -177.9(3)
C2 Ru1 C16 C17 -75.3(3)
C10 Ru1 C16 C17 80.6(3)
C18 Ru1 C16 C17 37.6(3)
C11 Ru1 C16 C17 117.0(4)
Ru2 Ru1 C16 C17 62.7(4)
C15 C16 C17 C18 178.0(5)
C11 C16 C17 C18 -1.0(5)
Ru1 C16 C17 C18 -64.1(3)
C15 C16 C17 Ru1 -117.9(5)
C11 C16 C17 Ru1 63.2(3)
C1 Ru1 C17 C18 119.8(5)
C2 Ru1 C17 C18 -129.1(3)
C10 Ru1 C17 C18 36.9(3)
C16 Ru1 C17 C18 115.6(4)
C11 Ru1 C17 C18 78.8(3)
Ru2 Ru1 C17 C18 -26.3(3)
C1 Ru1 C17 C16 4.2(6)
C2 Ru1 C17 C16 115.3(3)
C10 Ru1 C17 C16 -78.7(3)
C18 Ru1 C17 C16 -115.6(4)
C11 Ru1 C17 C16 -36.8(3)
Ru2 Ru1 C17 C16 -141.8(2)
C16 C17 C18 C10 4.9(5)
Ru1 C17 C18 C10 -61.1(3)
C16 C17 C18 Ru1 66.0(3)
C11 C10 C18 C17 -6.8(5)
C9 C10 C18 C17 179.3(4)
Ru1 C10 C18 C17 62.5(3)
C11 C10 C18 Ru1 -69.3(3)
C9 C10 C18 Ru1 116.8(4)
C1 Ru1 C18 C17 -131.6(4)
C2 Ru1 C18 C17 62.3(4)
C10 Ru1 C18 C17 -119.0(4)
C16 Ru1 C18 C17 -38.3(3)
C11 Ru1 C18 C17 -79.7(3)
Ru2 Ru1 C18 C17 156.9(3)
C1 Ru1 C18 C10 -12.6(5)
C2 Ru1 C18 C10 -178.7(3)
C17 Ru1 C18 C10 119.0(4)
C16 Ru1 C18 C10 80.7(3)
C11 Ru1 C18 C10 39.2(3)
Ru2 Ru1 C18 C10 -84.1(3)
C23 N2 C19 C20 -0.3(7)
Ru2 N2 C19 C20 178.2(4)
N2 C19 C20 C21 1.3(8)
C19 C20 C21 C22 -0.7(8)
C20 C21 C22 C23 -0.8(8)
C19 N2 C23 C22 -1.3(6)
Ru2 N2 C23 C22 179.9(3)
C19 N2 C23 C24 179.3(4)
Ru2 N2 C23 C24 0.6(5)
C21 C22 C23 N2 1.9(7)
C21 C22 C23 C24 -178.8(5)
N2 C23 C24 C32 -0.3(6)
C22 C23 C24 C32 -179.7(4)
N2 C23 C24 C25 -179.9(4)
C22 C23 C24 C25 0.8(8)
C32 C24 C25 C26 -177.0(5)
C23 C24 C25 C26 2.6(9)
C32 C24 C25 C30 1.5(5)
C23 C24 C25 C30 -178.9(5)
C30 C25 C26 C27 0.0(8)
C24 C25 C26 C27 178.4(5)
C25 C26 C27 C28 -0.3(9)
C26 C27 C28 C29 0.2(10)
C27 C28 C29 C30 0.3(9)
C28 C29 C30 C25 -0.6(8)
C28 C29 C30 C31 -179.4(5)
C26 C25 C30 C29 0.5(7)
C24 C25 C30 C29 -178.3(5)
C26 C25 C30 C31 179.5(4)
C24 C25 C30 C31 0.7(5)
C29 C30 C31 C32 176.5(5)
C25 C30 C31 C32 -2.4(5)
C23 C24 C32 C31 177.3(4)
C25 C24 C32 C31 -3.1(5)
C23 C24 C32 Ru2 -0.1(6)
C25 C24 C32 Ru2 179.6(3)
C30 C31 C32 C24 3.3(5)
C30 C31 C32 Ru2 -179.8(3)
C3 Ru2 C32 C24 -172.9(4)
C4 Ru2 C32 C24 98.6(4)
N2 Ru2 C32 C24 0.3(4)
N1 Ru2 C32 C24 -4.6(9)
Ru1 Ru2 C32 C24 -94.0(4)
C3 Ru2 C32 C31 10.5(5)
C4 Ru2 C32 C31 -78.0(5)
N2 Ru2 C32 C31 -176.3(5)
N1 Ru2 C32 C31 178.8(5)
Ru1 Ru2 C32 C31 89.4(4)
